data_2225152
loop_
_publ_author_name
'Crosse, Chelsey M.'
'Kelly, Emily C.'
'Logue, Marshall W.'
'Luck, Rudy L.'
'Maass, John S.'
'Mehne, Katlyn C.'
'Pignotti, Louis R.'

_publ_section_title
;
 <i>tert</i>-Butyl 2-(4-chlorobenzoyl)-2-methylpropanoate
;
_journal_coeditor_code ZL2267
_journal_issue 2
_journal_name_full 'Acta Crystallographica Section E'
_journal_page_first o493
_journal_page_last o494
_journal_paper_doi 10.1107/S1600536810003156
_journal_volume 66
_journal_year 2010
_chemical_formula_iupac 'C15 H19 Cl1 O3'
_chemical_formula_moiety 'C15 H19 Cl1 O3'
_chemical_formula_sum 'C15 H19 Cl O3'
_chemical_formula_weight 282.75
_chemical_name_systematic
;
<i>tert</i>-Butyl 2-(4-chlorobenzoyl)-2-methylpropanoate
;
_space_group_IT_number 2
_symmetry_cell_setting triclinic
_symmetry_space_group_name_Hall '-P 1'
_symmetry_space_group_name_H-M 'P -1'
_atom_sites_solution_hydrogens geom
_atom_sites_solution_primary direct
_atom_sites_solution_secondary difmap
_audit_creation_method 'WinGX routine CIF_UPDATE'
_cell_angle_alpha 72.67(2)
_cell_angle_beta 74.62(2)
_cell_angle_gamma 74.02(3)
_cell_formula_units_Z 2
_cell_length_a 8.601(3)
_cell_length_b 9.214(2)
_cell_length_c 11.033(2)
_cell_measurement_reflns_used 25
_cell_measurement_temperature 291(2)
_cell_measurement_theta_max 15
_cell_measurement_theta_min 10
_cell_volume 786.3(4)
_computing_cell_refinement 'CAD-4 EXPRESS (Enraf--Nonius, 1994)'
_computing_data_collection 'CAD-4 EXPRESS (Enraf--Nonius, 1994)'
_computing_data_reduction 'XCAD4 (Harms & Wocadlo, 1995)'
_computing_molecular_graphics 'ORTEP-3 for Windows (Farrugia, 1997) and Mercury (Macrae <i>et al.</i>, 2008)'
_computing_publication_material 'WinGX (Farrugia, 1999) and publCIF (Westrip, 2010)'
_computing_structure_refinement 'SHELXL97 (Sheldrick, 2008)'
_computing_structure_solution 'SIR2004 (Burla <i>et al.</i>,  2005)'
_diffrn_ambient_temperature 291(2)
_diffrn_measured_fraction_theta_full 1
_diffrn_measured_fraction_theta_max 1
_diffrn_measurement_device_type 'Enraf--Nonius TurboCAD-4'
_diffrn_measurement_method 'non-profiled \w/2\t scans'
_diffrn_radiation_monochromator graphite
_diffrn_radiation_type MoK\a
_diffrn_radiation_wavelength 0.71073
_diffrn_reflns_av_R_equivalents 0.0195
_diffrn_reflns_limit_h_max 10
_diffrn_reflns_limit_h_min 0
_diffrn_reflns_limit_k_max 10
_diffrn_reflns_limit_k_min -10
_diffrn_reflns_limit_l_max 13
_diffrn_reflns_limit_l_min -12
_diffrn_reflns_number 2961
_diffrn_reflns_theta_full 24.97
_diffrn_reflns_theta_max 24.97
_diffrn_reflns_theta_min 1.97
_diffrn_standards_decay_% 9
_diffrn_standards_interval_time 166
_diffrn_standards_number 3
_exptl_absorpt_coefficient_mu 0.244
_exptl_absorpt_correction_T_max 0.929
_exptl_absorpt_correction_T_min 0.905
_exptl_absorpt_correction_type psi-scan
_exptl_absorpt_process_details
;
(North <i>et al.</i>, 1968)
;
_exptl_crystal_colour colourless
_exptl_crystal_density_diffrn 1.194
_exptl_crystal_density_method 'not measured'
_exptl_crystal_description prism
_exptl_crystal_F_000 300
_exptl_crystal_size_max 0.30
_exptl_crystal_size_mid 0.30
_exptl_crystal_size_min 0.30
_refine_diff_density_max 0.155
_refine_diff_density_min -0.170
_refine_ls_extinction_method none
_refine_ls_goodness_of_fit_ref 1.005
_refine_ls_hydrogen_treatment constr
_refine_ls_matrix_type full
_refine_ls_number_parameters 177
_refine_ls_number_reflns 2759
_refine_ls_number_restraints 0
_refine_ls_restrained_S_all 1.005
_refine_ls_R_factor_all 0.116
_refine_ls_R_factor_gt 0.047
_refine_ls_shift/su_max 0
_refine_ls_shift/su_mean 0
_refine_ls_structure_factor_coef Fsqd
_refine_ls_weighting_details 'calc w=1/[\s^2^(Fo^2^)+(0.0499P)^2^+0.1997P] where P=(Fo^2^+2Fc^2^)/3'
_refine_ls_weighting_scheme calc
_refine_ls_wR_factor_ref 0.125
_reflns_number_gt 1589
_reflns_number_total 2759
_reflns_threshold_expression >2\s(I)
_cod_data_source_file zl2267.cif
_cod_data_source_block I
_cod_database_code 2225152
_cod_database_fobs_code 2225152

loop_
_symmetry_equiv_pos_as_xyz
'x, y, z'
'-x, -y, -z'

loop_
_atom_site_type_symbol
_atom_site_label
_atom_site_fract_x
_atom_site_fract_y
_atom_site_fract_z
_atom_site_U_iso_or_equiv
_atom_site_adp_type
_atom_site_calc_flag
_atom_site_refinement_flags
_atom_site_occupancy
_atom_site_disorder_assembly
_atom_site_disorder_group
Cl Cl1 0.16763(12) 0.07087(11) 0.34258(10) 0.1148(4) Uani d . 1 . .
C C1 0.0088(3) 0.2115(3) 0.2795(3) 0.0715(8) Uani d . 1 . .
C C2 0.0200(4) 0.2567(3) 0.1470(3) 0.0732(8) Uani d . 1 . .
H H2 0.112 0.2139 0.0922 0.088 Uiso calc R 1 . .
C C3 -0.1066(3) 0.3656(3) 0.0975(3) 0.0652(7) Uani d . 1 . .
H H3 -0.0996 0.3952 0.0083 0.078 Uiso calc R 1 . .
C C4 -0.2453(3) 0.4331(3) 0.1768(2) 0.0539(6) Uani d . 1 . .
C C5 -0.2524(3) 0.3851(3) 0.3101(2) 0.0616(7) Uani d . 1 . .
H H5 -0.3433 0.4288 0.3654 0.074 Uiso calc R 1 . .
C C6 -0.1270(4) 0.2740(3) 0.3615(3) 0.0733(8) Uani d . 1 . .
H H6 -0.1341 0.2417 0.4507 0.088 Uiso calc R 1 . .
C C7 -0.3731(3) 0.5568(3) 0.1130(2) 0.0567(6) Uani d . 1 . .
O O1 -0.3574(2) 0.5870(2) -0.00407(18) 0.0818(6) Uani d . 1 . .
C C8 -0.5234(3) 0.6450(3) 0.1932(2) 0.0580(7) Uani d . 1 . .
C C9 -0.6140(4) 0.7842(4) 0.1003(3) 0.0858(9) Uani d . 1 . .
H H9A -0.6522 0.7464 0.0436 0.129 Uiso calc R 1 . .
H H9B -0.5396 0.8509 0.0499 0.129 Uiso calc R 1 . .
H H9C -0.7065 0.8416 0.1499 0.129 Uiso calc R 1 . .
C C10 -0.6413(3) 0.5359(4) 0.2725(3) 0.0815(9) Uani d . 1 . .
H H10A -0.6754 0.4959 0.215 0.122 Uiso calc R 1 . .
H H10B -0.7364 0.5926 0.3205 0.122 Uiso calc R 1 . .
H H10C -0.5855 0.451 0.3316 0.122 Uiso calc R 1 . .
C C11 -0.4693(3) 0.7139(3) 0.2811(3) 0.0557(6) Uani d . 1 . .
O O2 -0.5376(2) 0.7174(2) 0.39021(18) 0.0768(6) Uani d . 1 . .
O O3 -0.3370(2) 0.77357(18) 0.21611(15) 0.0573(5) Uani d . 1 . .
C C12 -0.2559(3) 0.8503(3) 0.2752(3) 0.0652(7) Uani d . 1 . .
C C13 -0.1158(4) 0.8952(4) 0.1653(3) 0.0982(11) Uani d . 1 . .
H H13A -0.1601 0.9655 0.0928 0.147 Uiso calc R 1 . .
H H13B -0.0465 0.8035 0.14 0.147 Uiso calc R 1 . .
H H13C -0.052 0.945 0.1934 0.147 Uiso calc R 1 . .
C C14 -0.3741(4) 0.9938(4) 0.3095(4) 0.1056(12) Uani d . 1 . .
H H14A -0.4215 1.0563 0.2361 0.158 Uiso calc R 1 . .
H H14B -0.3158 1.053 0.3331 0.158 Uiso calc R 1 . .
H H14C -0.4602 0.9636 0.381 0.158 Uiso calc R 1 . .
C C15 -0.1904(5) 0.7350(4) 0.3885(3) 0.1139(13) Uani d . 1 . .
H H15A -0.2809 0.7124 0.4587 0.171 Uiso calc R 1 . .
H H15B -0.1196 0.7781 0.4159 0.171 Uiso calc R 1 . .
H H15C -0.129 0.6409 0.3633 0.171 Uiso calc R 1 . .

loop_
_atom_site_aniso_label
_atom_site_aniso_U_11
_atom_site_aniso_U_22
_atom_site_aniso_U_33
_atom_site_aniso_U_12
_atom_site_aniso_U_13
_atom_site_aniso_U_23
Cl1 0.0975(7) 0.1088(7) 0.1345(8) 0.0243(5) -0.0444(6) -0.0478(6)
C1 0.0677(18) 0.0628(18) 0.088(2) -0.0045(14) -0.0202(16) -0.0288(16)
C2 0.0654(18) 0.0720(19) 0.080(2) -0.0162(16) 0.0064(16) -0.0313(16)
C3 0.0745(19) 0.0649(17) 0.0575(16) -0.0239(15) 0.0015(15) -0.0214(14)
C4 0.0614(15) 0.0556(15) 0.0498(14) -0.0241(13) -0.0005(12) -0.0191(12)
C5 0.0671(17) 0.0592(16) 0.0559(16) -0.0098(14) -0.0034(13) -0.0213(13)
C6 0.084(2) 0.0683(18) 0.0657(17) -0.0017(16) -0.0181(16) -0.0243(15)
C7 0.0618(17) 0.0631(16) 0.0541(16) -0.0303(14) -0.0073(13) -0.0156(13)
O1 0.0877(14) 0.1077(16) 0.0519(12) -0.0260(12) -0.0120(10) -0.0194(11)
C8 0.0535(15) 0.0655(16) 0.0594(15) -0.0163(13) -0.0123(12) -0.0171(13)
C9 0.081(2) 0.093(2) 0.090(2) -0.0075(17) -0.0387(18) -0.0230(18)
C10 0.0607(18) 0.104(2) 0.090(2) -0.0384(17) 0.0024(15) -0.0343(18)
C11 0.0538(15) 0.0572(16) 0.0549(16) -0.0106(13) -0.0100(13) -0.0139(12)
O2 0.0796(13) 0.0971(15) 0.0575(12) -0.0311(11) 0.0045(10) -0.0289(10)
O3 0.0587(10) 0.0672(11) 0.0543(10) -0.0232(9) -0.0074(8) -0.0217(8)
C12 0.0684(17) 0.0764(18) 0.0660(17) -0.0271(15) -0.0107(14) -0.0314(15)
C13 0.090(2) 0.122(3) 0.105(3) -0.058(2) 0.0055(19) -0.049(2)
C14 0.096(3) 0.102(3) 0.145(3) -0.026(2) -0.008(2) -0.077(2)
C15 0.131(3) 0.137(3) 0.100(3) -0.054(3) -0.063(2) -0.009(2)

loop_
_atom_type_symbol
_atom_type_description
_atom_type_scat_dispersion_real
_atom_type_scat_dispersion_imag
_atom_type_scat_source
C C 0.0033 0.0016 'International Tables Vol C Tables 4.2.6.8 and 6.1.1.4'
H H 0 0 'International Tables Vol C Tables 4.2.6.8 and 6.1.1.4'
O O 0.0106 0.006 'International Tables Vol C Tables 4.2.6.8 and 6.1.1.4'
Cl Cl 0.1484 0.1585 'International Tables Vol C Tables 4.2.6.8 and 6.1.1.4'

loop_
_geom_angle_atom_site_label_1
_geom_angle_atom_site_label_2
_geom_angle_atom_site_label_3
_geom_angle_site_symmetry_1
_geom_angle_site_symmetry_3
_geom_angle
_geom_angle_publ_flag
C6 C1 C2 . . 120.9(3) ?
C6 C1 Cl1 . . 120.0(2) ?
C2 C1 Cl1 . . 119.0(2) ?
C3 C2 C1 . . 119.0(3) ?
C3 C2 H2 . . 120.5 ?
C1 C2 H2 . . 120.5 ?
C2 C3 C4 . . 122.0(3) ?
C2 C3 H3 . . 119 ?
C4 C3 H3 . . 119 ?
C3 C4 C5 . . 117.5(3) ?
C3 C4 C7 . . 117.9(2) ?
C5 C4 C7 . . 124.5(2) ?
C6 C5 C4 . . 121.1(2) ?
C6 C5 H5 . . 119.4 ?
C4 C5 H5 . . 119.4 ?
C1 C6 C5 . . 119.4(3) ?
C1 C6 H6 . . 120.3 ?
C5 C6 H6 . . 120.3 ?
O1 C7 C4 . . 119.2(2) ?
O1 C7 C8 . . 119.7(2) ?
C4 C7 C8 . . 121.1(2) ?
C11 C8 C7 . . 110.7(2) ?
C11 C8 C10 . . 111.1(2) ?
C7 C8 C10 . . 110.0(2) ?
C11 C8 C9 . . 106.4(2) ?
C7 C8 C9 . . 109.0(2) ?
C10 C8 C9 . . 109.7(2) ?
C8 C9 H9A . . 109.5 ?
C8 C9 H9B . . 109.5 ?
H9A C9 H9B . . 109.5 ?
C8 C9 H9C . . 109.5 ?
H9A C9 H9C . . 109.5 ?
H9B C9 H9C . . 109.5 ?
C8 C10 H10A . . 109.5 ?
C8 C10 H10B . . 109.5 ?
H10A C10 H10B . . 109.5 ?
C8 C10 H10C . . 109.5 ?
H10A C10 H10C . . 109.5 ?
H10B C10 H10C . . 109.5 ?
O2 C11 O3 . . 125.4(2) ?
O2 C11 C8 . . 125.1(2) ?
O3 C11 C8 . . 109.5(2) ?
C11 O3 C12 . . 122.39(19) ?
O3 C12 C15 . . 109.6(2) ?
O3 C12 C14 . . 109.8(2) ?
C15 C12 C14 . . 113.7(3) ?
O3 C12 C13 . . 101.9(2) ?
C15 C12 C13 . . 110.8(3) ?
C14 C12 C13 . . 110.4(3) ?
C12 C13 H13A . . 109.5 ?
C12 C13 H13B . . 109.5 ?
H13A C13 H13B . . 109.5 ?
C12 C13 H13C . . 109.5 ?
H13A C13 H13C . . 109.5 ?
H13B C13 H13C . . 109.5 ?
C12 C14 H14A . . 109.5 ?
C12 C14 H14B . . 109.5 ?
H14A C14 H14B . . 109.5 ?
C12 C14 H14C . . 109.5 ?
H14A C14 H14C . . 109.5 ?
H14B C14 H14C . . 109.5 ?
C12 C15 H15A . . 109.5 ?
C12 C15 H15B . . 109.5 ?
H15A C15 H15B . . 109.5 ?
C12 C15 H15C . . 109.5 ?
H15A C15 H15C . . 109.5 ?
H15B C15 H15C . . 109.5 ?

loop_
_geom_bond_atom_site_label_1
_geom_bond_atom_site_label_2
_geom_bond_site_symmetry_2
_geom_bond_distance
_geom_bond_publ_flag
Cl1 C1 . 1.739(3) ?
C1 C6 . 1.376(4) ?
C1 C2 . 1.380(4) ?
C2 C3 . 1.370(4) ?
C2 H2 . 0.93 ?
C3 C4 . 1.392(3) ?
C3 H3 . 0.93 ?
C4 C5 . 1.394(3) ?
C4 C7 . 1.498(4) ?
C5 C6 . 1.380(4) ?
C5 H5 . 0.93 ?
C6 H6 . 0.93 ?
C7 O1 . 1.216(3) ?
C7 C8 . 1.536(3) ?
C8 C11 . 1.526(3) ?
C8 C10 . 1.540(4) ?
C8 C9 . 1.546(4) ?
C9 H9A . 0.96 ?
C9 H9B . 0.96 ?
C9 H9C . 0.96 ?
C10 H10A . 0.96 ?
C10 H10B . 0.96 ?
C10 H10C . 0.96 ?
C11 O2 . 1.197(3) ?
C11 O3 . 1.337(3) ?
O3 C12 . 1.483(3) ?
C12 C15 . 1.504(4) ?
C12 C14 . 1.509(4) ?
C12 C13 . 1.515(4) ?
C13 H13A . 0.96 ?
C13 H13B . 0.96 ?
C13 H13C . 0.96 ?
C14 H14A . 0.96 ?
C14 H14B . 0.96 ?
C14 H14C . 0.96 ?
C15 H15A . 0.96 ?
C15 H15B . 0.96 ?
C15 H15C . 0.96 ?

loop_
_geom_hbond_atom_site_label_D
_geom_hbond_atom_site_label_H
_geom_hbond_atom_site_label_A
_geom_hbond_site_symmetry_A
_geom_hbond_distance_DH
_geom_hbond_distance_HA
_geom_hbond_distance_DA
_geom_hbond_angle_DHA
C10 H10A O1 2_465 0.96 2.58 3.476(4) 154.7
C5 H5 O2 2_466 0.93 2.7 3.316(3) 124.9

loop_
_cod_related_entry_id
_cod_related_entry_database
_cod_related_entry_code
1 ChemSpider 24744384
